data_9000783
loop_
_publ_author_name
'Harlow, G. E.'
'Brown, G. E.'

_publ_section_title
;
 Low albite: An X-Ray and neutron diffraction study
 Sample: X-ray single Na atom
 Note: this sample of feldspar is from Amelia, Virginia
;
_journal_name_full 'American Mineralogist'
_journal_page_first 986
_journal_page_last 995
_journal_volume 65
_journal_year 1980
_chemical_formula_sum 'Al1.005 Na0.986 O8 Si2.995'
_chemical_name_mineral Albite
_space_group_IT_number 2
_symmetry_space_group_name_Hall '-P 1 (1/2*x+1/2*y,1/2*x-1/2*y,-z)'
_symmetry_space_group_name_H-M 'C -1'
_cell_angle_alpha 94.19
_cell_angle_beta 116.61
_cell_angle_gamma 87.68
_cell_formula_units_Z 4
_cell_length_a 8.142
_cell_length_b 12.785
_cell_length_c 7.159
_cell_volume 664.477
_database_code_amcsd 0000797
_exptl_crystal_density_diffrn 2.618
_cod_original_formula_sum 'Al1.005 Si2.995 Na.986 O8'
_cod_database_code 9000783

loop_
_symmetry_equiv_pos_as_xyz
x,y,z
1/2+x,1/2+y,z
-x,-y,-z
1/2-x,1/2-y,-z

loop_
_atom_site_aniso_label
_atom_site_aniso_U_11
_atom_site_aniso_U_22
_atom_site_aniso_U_33
_atom_site_aniso_U_12
_atom_site_aniso_U_13
_atom_site_aniso_U_23
Al1o 0.00894 0.00577 0.00544 -0.00094 0.00302 0.00008
Si1o 0.00894 0.00577 0.00544 -0.00094 0.00302 0.00008
Si1m 0.00744 0.00461 0.00453 0.00099 0.00269 0.00054
Al1m 0.00744 0.00461 0.00453 0.00099 0.00269 0.00054
Si2o 0.00660 0.00379 0.00633 -0.00009 0.00212 0.00000
Si2m 0.00671 0.00404 0.00658 0.00052 0.00273 0.00062
Na1 0.01664 0.04316 0.03035 -0.00376 0.00839 -0.02129
Oa1 0.01922 0.00997 0.00689 0.00127 0.00697 0.00095
Oa2 0.00902 0.00568 0.01210 -0.00019 0.00299 0.00116
Obo 0.01391 0.01202 0.01629 -0.00315 0.00957 -0.00128
Obm 0.01592 0.01433 0.02173 0.00456 0.01251 0.00116
Oco 0.01404 0.00675 0.01367 -0.00118 0.00511 -0.00111
Ocm 0.01302 0.00675 0.01389 0.00226 0.00302 0.00058
Odo 0.01514 0.01194 0.00833 0.00310 0.00130 0.00194
Odm 0.01702 0.01252 0.00901 -0.00188 -0.00005 -0.00107

loop_
_atom_site_label
_atom_site_fract_x
_atom_site_fract_y
_atom_site_fract_z
_atom_site_occupancy
_atom_site_type_symbol
_atom_site_attached_hydrogens
Al1o 0.00878 0.16864 0.20805 0.97000 Al 0
Si1o 0.00878 0.16864 0.20805 0.03000 Si 0
Si1m 0.00382 0.82064 0.23734 0.96500 Si 0
Al1m 0.00382 0.82064 0.23734 0.03500 Al 0
Si2o 0.69210 0.11040 0.31507 1.00000 Si 0
Si2m 0.68175 0.88189 0.36071 1.00000 Si 0
Na1 0.26839 0.98867 0.14628 0.98600 Na 0
Oa1 0.00481 0.12120 0.96610 1.00000 O 0
Oa2 0.59166 0.99766 0.27967 1.00000 O 0
Obo 0.81285 0.11039 0.19124 1.00000 O 0
Obm 0.82061 0.85121 0.25942 1.00000 O 0
Oco 0.01348 0.30276 0.27023 1.00000 O 0
Ocm 0.02402 0.69390 0.22938 1.00000 O 0
Odo 0.20765 0.10922 0.38898 1.00000 O 0
Odm 0.18316 0.86825 0.43555 1.00000 O 0

loop_
_cod_changelog_entry_id
_cod_changelog_entry_author
_cod_changelog_entry_date
_cod_changelog_entry_text
1
;cod-tools version 3.8.0
Id: cif_guess_AMCSD_atom_types 9581 2023-05-17 12:35:41Z saulius
;
2023-05-18T11:36:31+03:00
;Derived atom types and hydrogen counts
from atom names that follow the AMCSD naming convention
(Wat == water, O-H == hydroxyl).
;

loop_
_cod_related_entry_id
_cod_related_entry_database
_cod_related_entry_code
1 AMCSD 0000797
